data_2226812
loop_
_publ_author_name
'Aridoss, G.'
'Sundaramoorthy, S.'
'Velmurugan, D.'
'Park, K. S.'
'Jeong, Y. T.'

_publ_section_title
;
 Ethyl
 4-hydroxy-2,6-diphenyl-1-(2-thiomorpholinoacetyl)-1,2,5,6-tetrahydropyridine-3-carboxylate
;
_journal_coeditor_code CI5116
_journal_issue 8
_journal_name_full 'Acta Crystallographica Section E'
_journal_page_first o1982
_journal_paper_doi 10.1107/S1600536810026413
_journal_volume 66
_journal_year 2010
_chemical_formula_iupac 'C26 H30 N2 O4 S'
_chemical_formula_moiety 'C26 H30 N2 O4 S'
_chemical_formula_sum 'C26 H30 N2 O4 S'
_chemical_formula_weight 466.58
_chemical_name_systematic
;
Ethyl
4-hydroxy-2,6-diphenyl-1-(2-thiomorpholinoacetyl)-1,2,5,6-tetrahydropyridine-
3-carboxylate
;
_space_group_IT_number 14
_symmetry_cell_setting monoclinic
_symmetry_space_group_name_Hall '-P 2yn'
_symmetry_space_group_name_H-M 'P 1 21/n 1'
_atom_sites_solution_hydrogens geom
_atom_sites_solution_primary direct
_atom_sites_solution_secondary difmap
_audit_creation_method SHELXL-97
_cell_angle_alpha 90.00
_cell_angle_beta 93.575(3)
_cell_angle_gamma 90.00
_cell_formula_units_Z 4
_cell_length_a 10.9561(6)
_cell_length_b 9.5665(6)
_cell_length_c 22.9011(12)
_cell_measurement_reflns_used 1201
_cell_measurement_temperature 292(2)
_cell_measurement_theta_max 28.23
_cell_measurement_theta_min 1.78
_cell_volume 2395.6(2)
_computing_cell_refinement 'SAINT (Bruker, 2008)'
_computing_data_collection 'APEX2 (Bruker, 2008)'
_computing_data_reduction 'SAINT (Bruker, 2008)'
_computing_molecular_graphics 'ORTEP-3 (Farrugia, 1997)'
_computing_publication_material 'SHELXL97 (Sheldrick, 2008) and PLATON (Spek, 2009)'
_computing_structure_refinement 'SHELXL97 (Sheldrick, 2008)'
_computing_structure_solution 'SHELXS97 (Sheldrick, 2008)'
_diffrn_ambient_temperature 292(2)
_diffrn_measured_fraction_theta_full 1.000
_diffrn_measured_fraction_theta_max 0.958
_diffrn_measurement_device_type 'Bruker SMART APEXII area-detector diffractometer'
_diffrn_measurement_method '\w and \f scans'
_diffrn_radiation_monochromator graphite
_diffrn_radiation_source 'fine-focus sealed tube'
_diffrn_radiation_type MoK\a
_diffrn_radiation_wavelength 0.71073
_diffrn_reflns_av_R_equivalents 0.0286
_diffrn_reflns_av_sigmaI/netI 0.0286
_diffrn_reflns_limit_h_max 14
_diffrn_reflns_limit_h_min -14
_diffrn_reflns_limit_k_max 12
_diffrn_reflns_limit_k_min -11
_diffrn_reflns_limit_l_max 29
_diffrn_reflns_limit_l_min -29
_diffrn_reflns_number 21473
_diffrn_reflns_theta_full 25.00
_diffrn_reflns_theta_max 28.23
_diffrn_reflns_theta_min 1.78
_diffrn_standards_number 0
_exptl_absorpt_coefficient_mu 0.170
_exptl_absorpt_correction_T_max 0.967
_exptl_absorpt_correction_T_min 0.957
_exptl_absorpt_correction_type multi-scan
_exptl_absorpt_process_details '(SADABS; Bruker, 2008)'
_exptl_crystal_colour Colourless
_exptl_crystal_density_diffrn 1.294
_exptl_crystal_density_method 'not measured'
_exptl_crystal_description Block
_exptl_crystal_F_000 992
_exptl_crystal_size_max 0.26
_exptl_crystal_size_mid 0.23
_exptl_crystal_size_min 0.20
_refine_diff_density_max 0.753
_refine_diff_density_min -0.564
_refine_ls_extinction_method none
_refine_ls_goodness_of_fit_ref 1.040
_refine_ls_hydrogen_treatment constr
_refine_ls_matrix_type full
_refine_ls_number_parameters 299
_refine_ls_number_reflns 5677
_refine_ls_number_restraints 1
_refine_ls_restrained_S_all 1.068
_refine_ls_R_factor_all 0.0981
_refine_ls_R_factor_gt 0.0654
_refine_ls_shift/su_max 0.001
_refine_ls_shift/su_mean 0.000
_refine_ls_structure_factor_coef Fsqd
_refine_ls_weighting_details 'calc w=1/[\s^2^(Fo^2^)+(0.1095P)^2^+1.0086P] where P=(Fo^2^+2Fc^2^)/3'
_refine_ls_weighting_scheme calc
_refine_ls_wR_factor_gt 0.1886
_refine_ls_wR_factor_ref 0.2165
_reflns_number_gt 3669
_reflns_number_total 5677
_reflns_threshold_expression I>2\s(I)
_cod_data_source_file ci5116.cif
_cod_data_source_block I
_cod_original_sg_symbol_H-M 'P 21/n'
_cod_database_code 2226812
_cod_database_fobs_code 2226812

loop_
_symmetry_equiv_pos_as_xyz
'x, y, z'
'-x+1/2, y+1/2, -z+1/2'
'-x, -y, -z'
'x-1/2, -y-1/2, z-1/2'

loop_
_atom_site_type_symbol
_atom_site_label
_atom_site_fract_x
_atom_site_fract_y
_atom_site_fract_z
_atom_site_U_iso_or_equiv
_atom_site_adp_type
_atom_site_calc_flag
_atom_site_refinement_flags
_atom_site_occupancy
_atom_site_disorder_assembly
_atom_site_disorder_group
C C1 0.4059(2) 0.1850(2) -0.01465(10) 0.0453(5) Uani d . 1 . .
H H1 0.4343 0.1666 0.0260 0.054 Uiso calc R 1 . .
C C2 0.5190(2) 0.2068(3) -0.04884(11) 0.0513(6) Uani d . 1 . .
H H2A 0.5772 0.2644 -0.0260 0.062 Uiso calc R 1 . .
H H2B 0.5573 0.1171 -0.0552 0.062 Uiso calc R 1 . .
C C3 0.4893(2) 0.2748(3) -0.10615(10) 0.0490(6) Uani d . 1 . .
C C4 0.3873(2) 0.3516(3) -0.11724(10) 0.0478(6) Uani d . 1 . .
C C5 0.2932(2) 0.3731(2) -0.07271(10) 0.0444(5) Uani d . 1 . .
H H5 0.2859 0.4745 -0.0678 0.053 Uiso calc R 1 . .
C C6 0.1649(2) 0.3208(3) -0.09247(10) 0.0459(5) Uani d . 1 . .
C C7 0.1448(2) 0.2216(3) -0.13558(11) 0.0532(6) Uani d . 1 . .
H H7 0.2113 0.1804 -0.1522 0.064 Uiso calc R 1 . .
C C8 0.0270(3) 0.1820(4) -0.15461(14) 0.0680(8) Uani d . 1 . .
H H8 0.0150 0.1150 -0.1838 0.082 Uiso calc R 1 . .
C C9 -0.0707(3) 0.2415(4) -0.13036(17) 0.0796(10) Uani d . 1 . .
H H9 -0.1497 0.2155 -0.1432 0.095 Uiso calc R 1 . .
C C10 -0.0529(3) 0.3394(4) -0.08723(18) 0.0805(10) Uani d . 1 . .
H H10 -0.1198 0.3792 -0.0705 0.097 Uiso calc R 1 . .
C C11 0.0651(3) 0.3799(3) -0.06812(14) 0.0634(7) Uani d . 1 . .
H H11 0.0766 0.4470 -0.0389 0.076 Uiso calc R 1 . .
C C12 0.3253(2) 0.0626(2) -0.03482(10) 0.0440(5) Uani d . 1 . .
C C13 0.3550(2) -0.0269(3) -0.07933(11) 0.0544(6) Uani d . 1 . .
H H13 0.4231 -0.0085 -0.1004 0.065 Uiso calc R 1 . .
C C14 0.2841(3) -0.1436(3) -0.09264(15) 0.0699(8) Uani d . 1 . .
H H14 0.3051 -0.2032 -0.1225 0.084 Uiso calc R 1 . .
C C15 0.1833(3) -0.1722(3) -0.06235(16) 0.0722(9) Uani d . 1 . .
H H15 0.1365 -0.2514 -0.0713 0.087 Uiso calc R 1 . .
C C16 0.1517(3) -0.0838(3) -0.01875(15) 0.0698(8) Uani d . 1 . .
H H16 0.0827 -0.1023 0.0017 0.084 Uiso calc R 1 . .
C C17 0.2222(2) 0.0330(3) -0.00502(12) 0.0563(6) Uani d . 1 . .
H H17 0.2000 0.0926 0.0246 0.068 Uiso calc R 1 . .
C C18 0.3700(2) 0.4250(3) -0.17259(12) 0.0608(7) Uani d . 1 . .
C C19 0.2455(3) 0.5885(5) -0.22699(16) 0.0963(13) Uani d D 1 . .
H H19A 0.3047 0.5682 -0.2556 0.116 Uiso calc R 1 . .
H H19B 0.2436 0.6888 -0.2209 0.116 Uiso calc R 1 . .
C C20 0.1253(5) 0.5390(10) -0.2479(3) 0.210(4) Uani d D 1 . .
H H20A 0.1195 0.4404 -0.2409 0.315 Uiso calc R 1 . .
H H20B 0.1132 0.5568 -0.2891 0.315 Uiso calc R 1 . .
H H20C 0.0638 0.5871 -0.2276 0.315 Uiso calc R 1 . .
C C21 0.3374(2) 0.4067(3) 0.03114(11) 0.0508(6) Uani d . 1 . .
C C22 0.3935(3) 0.3617(3) 0.09078(11) 0.0566(6) Uani d . 1 . .
H H22A 0.4770 0.3320 0.0863 0.068 Uiso calc R 1 . .
H H22B 0.3963 0.4421 0.1167 0.068 Uiso calc R 1 . .
C C23 0.2018(3) 0.2891(4) 0.12692(14) 0.0677(8) Uani d . 1 . .
H H23A 0.1630 0.3190 0.0898 0.081 Uiso calc R 1 . .
H H23B 0.2017 0.3677 0.1536 0.081 Uiso calc R 1 . .
C C24 0.1283(3) 0.1705(5) 0.15118(15) 0.0811(10) Uani d . 1 . .
H H24A 0.1292 0.0915 0.1246 0.097 Uiso calc R 1 . .
H H24B 0.0440 0.2003 0.1531 0.097 Uiso calc R 1 . .
C C25 0.3410(3) 0.0918(5) 0.20431(15) 0.0880(11) Uani d . 1 . .
H H25A 0.3909 0.0721 0.2398 0.106 Uiso calc R 1 . .
H H25B 0.3453 0.0113 0.1788 0.106 Uiso calc R 1 . .
C C26 0.3931(3) 0.2171(4) 0.17450(11) 0.0661(8) Uani d . 1 . .
H H26A 0.3891 0.2977 0.2000 0.079 Uiso calc R 1 . .
H H26B 0.4785 0.1996 0.1682 0.079 Uiso calc R 1 . .
N N1 0.33686(18) 0.3177(2) -0.01508(8) 0.0449(5) Uani d . 1 . .
N N2 0.32827(18) 0.2491(2) 0.11832(8) 0.0508(5) Uani d . 1 . .
O O1 0.57597(16) 0.2550(2) -0.14448(8) 0.0655(5) Uani d . 1 . .
H H1A 0.5564 0.2960 -0.1751 0.098 Uiso calc R 1 . .
O O2 0.4311(2) 0.4081(3) -0.21421(9) 0.0931(8) Uani d . 1 . .
O O3 0.27914(19) 0.5182(2) -0.17266(9) 0.0733(6) Uani d . 1 . .
O O4 0.2948(2) 0.5239(2) 0.02621(9) 0.0703(6) Uani d . 1 . .
S S1 0.18591(8) 0.11578(13) 0.22245(4) 0.0894(4) Uani d . 1 . .

loop_
_atom_site_aniso_label
_atom_site_aniso_U_11
_atom_site_aniso_U_22
_atom_site_aniso_U_33
_atom_site_aniso_U_12
_atom_site_aniso_U_13
_atom_site_aniso_U_23
C1 0.0494(13) 0.0440(13) 0.0416(11) 0.0044(10) -0.0030(9) 0.0038(10)
C2 0.0460(13) 0.0507(14) 0.0563(14) 0.0030(11) -0.0027(11) 0.0048(11)
C3 0.0409(12) 0.0581(15) 0.0481(12) -0.0064(11) 0.0041(10) -0.0007(11)
C4 0.0444(12) 0.0556(14) 0.0431(12) -0.0040(11) 0.0004(9) 0.0086(11)
C5 0.0494(13) 0.0414(12) 0.0422(11) 0.0047(10) 0.0009(9) 0.0064(10)
C6 0.0476(13) 0.0462(13) 0.0440(11) 0.0069(10) 0.0036(10) 0.0127(10)
C7 0.0455(13) 0.0633(16) 0.0511(13) 0.0012(11) 0.0045(10) 0.0004(12)
C8 0.0566(16) 0.079(2) 0.0674(17) -0.0105(15) -0.0065(13) 0.0080(15)
C9 0.0430(15) 0.096(3) 0.098(2) -0.0052(16) -0.0040(15) 0.027(2)
C10 0.0493(17) 0.090(2) 0.104(3) 0.0202(16) 0.0206(17) 0.014(2)
C11 0.0561(16) 0.0626(17) 0.0726(18) 0.0134(13) 0.0131(13) 0.0026(14)
C12 0.0491(13) 0.0402(12) 0.0422(11) 0.0059(10) -0.0014(9) 0.0066(10)
C13 0.0545(14) 0.0551(15) 0.0537(13) 0.0040(12) 0.0035(11) -0.0063(12)
C14 0.0706(19) 0.0600(17) 0.0775(19) 0.0073(15) -0.0081(15) -0.0180(15)
C15 0.0669(19) 0.0492(16) 0.098(2) -0.0057(14) -0.0158(17) -0.0008(16)
C16 0.0587(17) 0.0653(18) 0.086(2) -0.0083(14) 0.0083(15) 0.0139(17)
C17 0.0602(16) 0.0533(15) 0.0562(14) 0.0028(12) 0.0096(12) 0.0024(12)
C18 0.0461(14) 0.083(2) 0.0528(14) -0.0113(14) -0.0002(11) 0.0193(14)
C19 0.090(2) 0.122(3) 0.074(2) -0.001(2) -0.0136(18) 0.054(2)
C20 0.161(6) 0.285(9) 0.170(6) -0.070(6) -0.097(5) 0.132(6)
C21 0.0545(14) 0.0468(14) 0.0512(13) -0.0051(11) 0.0032(11) -0.0029(11)
C22 0.0628(16) 0.0607(16) 0.0457(13) -0.0097(13) -0.0010(11) -0.0088(12)
C23 0.0533(15) 0.085(2) 0.0649(17) 0.0086(15) 0.0013(13) -0.0027(15)
C24 0.0572(17) 0.115(3) 0.0716(19) -0.0078(18) 0.0067(14) 0.003(2)
C25 0.075(2) 0.125(3) 0.0650(18) 0.014(2) 0.0171(16) 0.027(2)
C26 0.0517(15) 0.100(2) 0.0464(13) 0.0049(15) 0.0036(11) 0.0035(14)
N1 0.0541(11) 0.0394(10) 0.0407(9) 0.0032(8) -0.0006(8) 0.0025(8)
N2 0.0490(11) 0.0620(13) 0.0415(10) -0.0003(10) 0.0031(8) -0.0024(9)
O1 0.0481(10) 0.0906(15) 0.0588(11) 0.0004(10) 0.0102(8) 0.0043(10)
O2 0.0701(14) 0.153(2) 0.0575(12) 0.0105(15) 0.0187(10) 0.0351(14)
O3 0.0670(12) 0.0914(15) 0.0606(11) 0.0040(11) -0.0022(9) 0.0363(11)
O4 0.0921(15) 0.0517(12) 0.0667(12) 0.0117(10) 0.0025(11) -0.0090(9)
S1 0.0735(6) 0.1382(9) 0.0589(5) -0.0044(5) 0.0220(4) 0.0086(5)

loop_
_atom_type_symbol
_atom_type_description
_atom_type_scat_dispersion_real
_atom_type_scat_dispersion_imag
_atom_type_scat_source
C C 0.0033 0.0016 'International Tables Vol C Tables 4.2.6.8 and 6.1.1.4'
H H 0.0000 0.0000 'International Tables Vol C Tables 4.2.6.8 and 6.1.1.4'
N N 0.0061 0.0033 'International Tables Vol C Tables 4.2.6.8 and 6.1.1.4'
O O 0.0106 0.0060 'International Tables Vol C Tables 4.2.6.8 and 6.1.1.4'
S S 0.1246 0.1234 'International Tables Vol C Tables 4.2.6.8 and 6.1.1.4'

loop_
_geom_angle_atom_site_label_1
_geom_angle_atom_site_label_2
_geom_angle_atom_site_label_3
_geom_angle_site_symmetry_1
_geom_angle_site_symmetry_3
_geom_angle
_geom_angle_publ_flag
N1 C1 C2 . . 108.19(19) ?
N1 C1 C12 . . 111.88(19) ?
C2 C1 C12 . . 115.2(2) ?
N1 C1 H1 . . 107.1 ?
C2 C1 H1 . . 107.1 ?
C12 C1 H1 . . 107.1 ?
C3 C2 C1 . . 111.97(19) ?
C3 C2 H2A . . 109.2 ?
C1 C2 H2A . . 109.2 ?
C3 C2 H2B . . 109.2 ?
C1 C2 H2B . . 109.2 ?
H2A C2 H2B . . 107.9 ?
O1 C3 C4 . . 124.3(2) ?
O1 C3 C2 . . 113.0(2) ?
C4 C3 C2 . . 122.7(2) ?
C3 C4 C18 . . 119.3(2) ?
C3 C4 C5 . . 122.7(2) ?
C18 C4 C5 . . 117.8(2) ?
N1 C5 C4 . . 111.03(18) ?
N1 C5 C6 . . 112.77(18) ?
C4 C5 C6 . . 114.10(19) ?
N1 C5 H5 . . 106.1 ?
C4 C5 H5 . . 106.1 ?
C6 C5 H5 . . 106.1 ?
C7 C6 C11 . . 118.5(2) ?
C7 C6 C5 . . 122.6(2) ?
C11 C6 C5 . . 118.8(2) ?
C6 C7 C8 . . 121.1(3) ?
C6 C7 H7 . . 119.4 ?
C8 C7 H7 . . 119.4 ?
C9 C8 C7 . . 119.8(3) ?
C9 C8 H8 . . 120.1 ?
C7 C8 H8 . . 120.1 ?
C8 C9 C10 . . 120.0(3) ?
C8 C9 H9 . . 120.0 ?
C10 C9 H9 . . 120.0 ?
C9 C10 C11 . . 120.4(3) ?
C9 C10 H10 . . 119.8 ?
C11 C10 H10 . . 119.8 ?
C6 C11 C10 . . 120.1(3) ?
C6 C11 H11 . . 119.9 ?
C10 C11 H11 . . 119.9 ?
C13 C12 C17 . . 118.2(2) ?
C13 C12 C1 . . 122.8(2) ?
C17 C12 C1 . . 118.9(2) ?
C14 C13 C12 . . 120.4(3) ?
C14 C13 H13 . . 119.8 ?
C12 C13 H13 . . 119.8 ?
C15 C14 C13 . . 120.7(3) ?
C15 C14 H14 . . 119.7 ?
C13 C14 H14 . . 119.7 ?
C14 C15 C16 . . 119.7(3) ?
C14 C15 H15 . . 120.2 ?
C16 C15 H15 . . 120.2 ?
C15 C16 C17 . . 120.1(3) ?
C15 C16 H16 . . 119.9 ?
C17 C16 H16 . . 119.9 ?
C16 C17 C12 . . 120.9(3) ?
C16 C17 H17 . . 119.5 ?
C12 C17 H17 . . 119.5 ?
O2 C18 O3 . . 122.5(3) ?
O2 C18 C4 . . 125.1(3) ?
O3 C18 C4 . . 112.4(2) ?
O3 C19 C20 . . 108.1(3) ?
O3 C19 H19A . . 110.1 ?
C20 C19 H19A . . 110.1 ?
O3 C19 H19B . . 110.1 ?
C20 C19 H19B . . 110.1 ?
H19A C19 H19B . . 108.4 ?
C19 C20 H20A . . 109.5 ?
C19 C20 H20B . . 109.5 ?
H20A C20 H20B . . 109.5 ?
C19 C20 H20C . . 109.5 ?
H20A C20 H20C . . 109.5 ?
H20B C20 H20C . . 109.5 ?
O4 C21 N1 . . 121.5(2) ?
O4 C21 C22 . . 118.3(2) ?
N1 C21 C22 . . 120.2(2) ?
N2 C22 C21 . . 114.6(2) ?
N2 C22 H22A . . 108.6 ?
C21 C22 H22A . . 108.6 ?
N2 C22 H22B . . 108.6 ?
C21 C22 H22B . . 108.6 ?
H22A C22 H22B . . 107.6 ?
N2 C23 C24 . . 112.5(3) ?
N2 C23 H23A . . 109.1 ?
C24 C23 H23A . . 109.1 ?
N2 C23 H23B . . 109.1 ?
C24 C23 H23B . . 109.1 ?
H23A C23 H23B . . 107.8 ?
C23 C24 S1 . . 112.8(2) ?
C23 C24 H24A . . 109.0 ?
S1 C24 H24A . . 109.0 ?
C23 C24 H24B . . 109.0 ?
S1 C24 H24B . . 109.0 ?
H24A C24 H24B . . 107.8 ?
C26 C25 S1 . . 113.3(3) ?
C26 C25 H25A . . 108.9 ?
S1 C25 H25A . . 108.9 ?
C26 C25 H25B . . 108.9 ?
S1 C25 H25B . . 108.9 ?
H25A C25 H25B . . 107.7 ?
N2 C26 C25 . . 112.8(3) ?
N2 C26 H26A . . 109.0 ?
C25 C26 H26A . . 109.0 ?
N2 C26 H26B . . 109.0 ?
C25 C26 H26B . . 109.0 ?
H26A C26 H26B . . 107.8 ?
C21 N1 C5 . . 117.2(2) ?
C21 N1 C1 . . 123.8(2) ?
C5 N1 C1 . . 116.92(18) ?
C22 N2 C23 . . 111.0(2) ?
C22 N2 C26 . . 108.1(2) ?
C23 N2 C26 . . 110.4(2) ?
C3 O1 H1A . . 109.5 ?
C18 O3 C19 . . 117.6(3) ?
C25 S1 C24 . . 96.42(16) ?

loop_
_geom_bond_atom_site_label_1
_geom_bond_atom_site_label_2
_geom_bond_site_symmetry_2
_geom_bond_distance
_geom_bond_publ_flag
C1 N1 . 1.477(3) ?
C1 C2 . 1.521(3) ?
C1 C12 . 1.521(3) ?
C1 H1 . 0.98 ?
C2 C3 . 1.483(3) ?
C2 H2A . 0.97 ?
C2 H2B . 0.97 ?
C3 O1 . 1.346(3) ?
C3 C4 . 1.348(3) ?
C4 C18 . 1.451(3) ?
C4 C5 . 1.508(3) ?
C5 N1 . 1.474(3) ?
C5 C6 . 1.533(3) ?
C5 H5 . 0.98 ?
C6 C7 . 1.377(4) ?
C6 C11 . 1.379(4) ?
C7 C8 . 1.389(4) ?
C7 H7 . 0.93 ?
C8 C9 . 1.362(5) ?
C8 H8 . 0.93 ?
C9 C10 . 1.366(5) ?
C9 H9 . 0.93 ?
C10 C11 . 1.394(5) ?
C10 H10 . 0.93 ?
C11 H11 . 0.93 ?
C12 C13 . 1.385(3) ?
C12 C17 . 1.385(4) ?
C13 C14 . 1.383(4) ?
C13 H13 . 0.93 ?
C14 C15 . 1.368(5) ?
C14 H14 . 0.93 ?
C15 C16 . 1.370(5) ?
C15 H15 . 0.93 ?
C16 C17 . 1.383(4) ?
C16 H16 . 0.93 ?
C17 H17 . 0.93 ?
C18 O2 . 1.209(3) ?
C18 O3 . 1.336(4) ?
C19 O3 . 1.442(3) ?
C19 C20 . 1.452(4) ?
C19 H19A . 0.97 ?
C19 H19B . 0.97 ?
C20 H20A . 0.96 ?
C20 H20B . 0.96 ?
C20 H20C . 0.96 ?
C21 O4 . 1.217(3) ?
C21 N1 . 1.359(3) ?
C21 C22 . 1.524(4) ?
C22 N2 . 1.458(3) ?
C22 H22A . 0.97 ?
C22 H22B . 0.97 ?
C23 N2 . 1.462(3) ?
C23 C24 . 1.517(5) ?
C23 H23A . 0.97 ?
C23 H23B . 0.97 ?
C24 S1 . 1.791(4) ?
C24 H24A . 0.97 ?
C24 H24B . 0.97 ?
C25 C26 . 1.509(5) ?
C25 S1 . 1.789(3) ?
C25 H25A . 0.97 ?
C25 H25B . 0.97 ?
C26 N2 . 1.463(3) ?
C26 H26A . 0.97 ?
C26 H26B . 0.97 ?
O1 H1A . 0.82 ?

loop_
_geom_hbond_atom_site_label_D
_geom_hbond_atom_site_label_H
_geom_hbond_atom_site_label_A
_geom_hbond_site_symmetry_A
_geom_hbond_distance_DH
_geom_hbond_distance_HA
_geom_hbond_distance_DA
_geom_hbond_angle_DHA
O1 H1A O2 . 0.82 1.92 2.627(3) 144
C2 H2A O4 3_665 0.97 2.46 3.306(3) 145
C10 H10 O4 3_565 0.93 2.41 3.339(4) 178

loop_
_geom_torsion_atom_site_label_1
_geom_torsion_atom_site_label_2
_geom_torsion_atom_site_label_3
_geom_torsion_atom_site_label_4
_geom_torsion_site_symmetry_1
_geom_torsion_site_symmetry_2
_geom_torsion_site_symmetry_3
_geom_torsion_site_symmetry_4
_geom_torsion
_geom_torsion_publ_flag
N1 C1 C2 C3 . . . . -48.5(3) ?
C12 C1 C2 C3 . . . . 77.5(3) ?
C1 C2 C3 O1 . . . . -159.7(2) ?
C1 C2 C3 C4 . . . . 22.2(3) ?
O1 C3 C4 C18 . . . . -3.2(4) ?
C2 C3 C4 C18 . . . . 174.5(2) ?
O1 C3 C4 C5 . . . . -179.0(2) ?
C2 C3 C4 C5 . . . . -1.2(4) ?
C3 C4 C5 N1 . . . . 8.2(3) ?
C18 C4 C5 N1 . . . . -167.6(2) ?
C3 C4 C5 C6 . . . . -120.6(3) ?
C18 C4 C5 C6 . . . . 63.6(3) ?
N1 C5 C6 C7 . . . . -105.9(3) ?
C4 C5 C6 C7 . . . . 22.0(3) ?
N1 C5 C6 C11 . . . . 77.1(3) ?
C4 C5 C6 C11 . . . . -155.0(2) ?
C11 C6 C7 C8 . . . . 0.4(4) ?
C5 C6 C7 C8 . . . . -176.5(2) ?
C6 C7 C8 C9 . . . . -0.2(4) ?
C7 C8 C9 C10 . . . . -0.3(5) ?
C8 C9 C10 C11 . . . . 0.6(5) ?
C7 C6 C11 C10 . . . . -0.2(4) ?
C5 C6 C11 C10 . . . . 176.9(3) ?
C9 C10 C11 C6 . . . . -0.3(5) ?
N1 C1 C12 C13 . . . . 126.8(2) ?
C2 C1 C12 C13 . . . . 2.8(3) ?
N1 C1 C12 C17 . . . . -57.6(3) ?
C2 C1 C12 C17 . . . . 178.3(2) ?
C17 C12 C13 C14 . . . . -1.1(4) ?
C1 C12 C13 C14 . . . . 174.5(2) ?
C12 C13 C14 C15 . . . . 0.3(4) ?
C13 C14 C15 C16 . . . . 0.6(5) ?
C14 C15 C16 C17 . . . . -0.7(5) ?
C15 C16 C17 C12 . . . . -0.1(4) ?
C13 C12 C17 C16 . . . . 1.0(4) ?
C1 C12 C17 C16 . . . . -174.8(2) ?
C3 C4 C18 O2 . . . . 11.3(5) ?
C5 C4 C18 O2 . . . . -172.8(3) ?
C3 C4 C18 O3 . . . . -167.2(2) ?
C5 C4 C18 O3 . . . . 8.8(3) ?
O4 C21 C22 N2 . . . . 114.2(3) ?
N1 C21 C22 N2 . . . . -66.5(3) ?
N2 C23 C24 S1 . . . . 63.1(3) ?
S1 C25 C26 N2 . . . . -62.4(3) ?
O4 C21 N1 C5 . . . . 5.6(4) ?
C22 C21 N1 C5 . . . . -173.6(2) ?
O4 C21 N1 C1 . . . . 168.7(2) ?
C22 C21 N1 C1 . . . . -10.6(4) ?
C4 C5 N1 C21 . . . . 125.2(2) ?
C6 C5 N1 C21 . . . . -105.3(2) ?
C4 C5 N1 C1 . . . . -39.1(3) ?
C6 C5 N1 C1 . . . . 90.4(2) ?
C2 C1 N1 C21 . . . . -103.0(2) ?
C12 C1 N1 C21 . . . . 129.1(2) ?
C2 C1 N1 C5 . . . . 60.1(3) ?
C12 C1 N1 C5 . . . . -67.8(2) ?
C21 C22 N2 C23 . . . . -59.2(3) ?
C21 C22 N2 C26 . . . . 179.6(2) ?
C24 C23 N2 C22 . . . . 175.6(2) ?
C24 C23 N2 C26 . . . . -64.6(3) ?
C25 C26 N2 C22 . . . . -174.2(2) ?
C25 C26 N2 C23 . . . . 64.2(3) ?
O2 C18 O3 C19 . . . . 7.2(4) ?
C4 C18 O3 C19 . . . . -174.3(3) ?
C20 C19 O3 C18 . . . . 110.8(6) ?
C26 C25 S1 C24 . . . . 51.6(3) ?
C23 C24 S1 C25 . . . . -51.8(3) ?
